data_7717024
loop_
_publ_author_name
'Schulz, Annika'
'Hadlington, Terrance J.'

_publ_section_title
;
 Analogous carbene-stabilised
 [M<sup>I</sup>-(&#x3b7;<sup>6</sup>-tol)]<sup>+</sup> cations (M = Fe,
 Co, Ni): synthetic access and [carbene&#xb7;M<sup>I</sup>]<sup>+</sup>
 transfer.
;
_journal_issue 38
_journal_name_full 'Dalton transactions (Cambridge, England : 2003)'
_journal_page_first 15795
_journal_page_last 15800
_journal_paper_doi 10.1039/d4dt02372b
_journal_volume 53
_journal_year 2024
_chemical_formula_moiety 'C32 H12 B F24, C34 H44 Ni N2'
_chemical_formula_sum 'C66 H56 B F24 N2 Ni'
_chemical_formula_weight 1402.64
_space_group_crystal_system monoclinic
_space_group_IT_number 14
_space_group_name_Hall '-P 2ybc'
_space_group_name_H-M_alt 'P 1 21/c 1'
_atom_sites_solution_hydrogens mixed
_audit_creation_method SHELXL-2018/3
_audit_update_record
;
2024-09-11 deposited with the CCDC.	2024-09-13 downloaded from the CCDC.
;
_cell_angle_alpha 90
_cell_angle_beta 101.10(3)
_cell_angle_gamma 90
_cell_formula_units_Z 4
_cell_length_a 12.960(3)
_cell_length_b 19.240(4)
_cell_length_c 25.710(5)
_cell_measurement_reflns_used 2000
_cell_measurement_temperature 150(2)
_cell_measurement_theta_max 32.50
_cell_measurement_theta_min 1.92
_cell_volume 6291(2)
_computing_structure_refinement 'SHELXL-2018/3 (Sheldrick, 2018)'
_computing_structure_solution 'SHELXT 2018/2 (Sheldrick, 2018)'
_diffrn_ambient_temperature 150(2)
_diffrn_detector Pilatus300K
_diffrn_detector_area_resol_mean 5.81
_diffrn_measured_fraction_theta_full 0.999
_diffrn_measured_fraction_theta_max 0.999
_diffrn_measurement_device_type 'STOE StadiVari'
_diffrn_measurement_method '\w scans'
_diffrn_radiation_collimation '0.6 mm diameter'
_diffrn_radiation_monochromator 'Graded multilayer mirror'
_diffrn_radiation_type 'Mo K\a'
_diffrn_radiation_wavelength 0.71073
_diffrn_reflns_av_R_equivalents 0.0542
_diffrn_reflns_av_unetI/netI 0.0524
_diffrn_reflns_Laue_measured_fraction_full 0.999
_diffrn_reflns_Laue_measured_fraction_max 0.999
_diffrn_reflns_limit_h_max 12
_diffrn_reflns_limit_h_min -15
_diffrn_reflns_limit_k_max 23
_diffrn_reflns_limit_k_min -23
_diffrn_reflns_limit_l_max 31
_diffrn_reflns_limit_l_min -31
_diffrn_reflns_number 44810
_diffrn_reflns_point_group_measured_fraction_full 0.999
_diffrn_reflns_point_group_measured_fraction_max 0.999
_diffrn_reflns_theta_full 25.242
_diffrn_reflns_theta_max 26.000
_diffrn_reflns_theta_min 1.930
_diffrn_source 'Genix 3D HF Mo'
_diffrn_source_current 1.000
_diffrn_source_power 0.050
_diffrn_source_voltage 50
_exptl_absorpt_coefficient_mu 0.423
_exptl_absorpt_correction_T_max 1.000
_exptl_absorpt_correction_T_min 0.903
_exptl_absorpt_correction_type empirical
_exptl_absorpt_process_details 'STOE X-AREA 1.76'
_exptl_crystal_colour yellow
_exptl_crystal_density_diffrn 1.481
_exptl_crystal_description block
_exptl_crystal_F_000 2860
_exptl_crystal_size_max 0.24
_exptl_crystal_size_mid 0.20
_exptl_crystal_size_min 0.19
_refine_diff_density_max 0.569
_refine_diff_density_min -0.655
_refine_diff_density_rms 0.066
_refine_ls_extinction_method none
_refine_ls_goodness_of_fit_ref 1.045
_refine_ls_hydrogen_treatment constr
_refine_ls_matrix_type full
_refine_ls_number_parameters 902
_refine_ls_number_reflns 12355
_refine_ls_number_restraints 19
_refine_ls_restrained_S_all 1.048
_refine_ls_R_factor_all 0.0979
_refine_ls_R_factor_gt 0.0634
_refine_ls_shift/su_max 0.000
_refine_ls_shift/su_mean 0.000
_refine_ls_structure_factor_coef Fsqd
_refine_ls_weighting_details 'w=1/[\s^2^(Fo^2^)+(0.1112P)^2^+0.8410P] where P=(Fo^2^+2Fc^2^)/3'
_refine_ls_weighting_scheme calc
_refine_ls_wR_factor_gt 0.1718
_refine_ls_wR_factor_ref 0.1923
_reflns_Friedel_coverage 0.000
_reflns_number_gt 7880
_reflns_number_total 12355
_reflns_threshold_expression 'I > 2\s(I)'
_cod_data_source_file d4dt02372b2.cif
_cod_data_source_block 3
_cod_depositor_comments 'Adding full bibliography for 7717023--7717028.cif.'
_cod_original_sg_symbol_H-M 'P 21/c'
_cod_database_code 7717024
_shelx_shelxl_version_number 2018/3
_shelx_space_group_comment
;
The symmetry employed for this shelxl refinement is uniquely defined
by the following loop, which should always be used as a source of
symmetry information in preference to the above space-group names.
They are only intended as comments.
;

loop_
_space_group_symop_operation_xyz
'x, y, z'
'-x, y+1/2, -z+1/2'
'-x, -y, -z'
'x, -y-1/2, z-1/2'

loop_
_atom_site_label
_atom_site_type_symbol
_atom_site_fract_x
_atom_site_fract_y
_atom_site_fract_z
_atom_site_U_iso_or_equiv
_atom_site_adp_type
_atom_site_occupancy
_atom_site_site_symmetry_order
_atom_site_calc_flag
_atom_site_refinement_flags_posn
_atom_site_refinement_flags_adp
_atom_site_refinement_flags_occupancy
_atom_site_disorder_assembly
_atom_site_disorder_group
Ni1 Ni 0.96978(18) 0.78971(10) 0.37870(5) 0.0540(4) Uani 0.807(8) 1 d . . P A 1
F7 F 0.84147(15) 0.59771(11) 0.15546(7) 0.0487(5) Uani 1 1 d . . . . .
F17 F 0.22027(15) 0.55602(9) 0.15575(9) 0.0512(5) Uani 1 1 d . . . . .
F9 F 0.91216(14) 0.65328(10) 0.22584(8) 0.0493(5) Uani 1 1 d . . . . .
F8 F 0.88951(15) 0.54254(10) 0.22895(8) 0.0506(5) Uani 1 1 d . . . . .
F3 F 0.51653(19) 0.87297(12) 0.35322(8) 0.0652(6) Uani 1 1 d . . . . .
F1 F 0.63609(17) 0.94983(13) 0.36324(8) 0.0660(6) Uani 1 1 d . . . . .
F12 F 0.46789(17) 0.54995(13) 0.31030(10) 0.0699(7) Uani 1 1 d . . . . .
F13 F 0.20519(18) 0.91449(11) 0.20835(11) 0.0739(7) Uani 1 1 d . . . . .
F2 F 0.4839(2) 0.97181(14) 0.31685(9) 0.0763(7) Uani 1 1 d . . . . .
N2 N 1.05344(19) 0.70946(13) 0.48023(9) 0.0327(5) Uani 1 1 d . . . . .
F20 F 0.47514(18) 0.61080(15) -0.03922(10) 0.0767(7) Uani 1 1 d . . . . .
F16 F 0.0915(2) 0.60952(12) 0.11053(11) 0.0862(9) Uani 1 1 d . . . . .
N1 N 1.16378(18) 0.77736(12) 0.45345(10) 0.0328(5) Uani 1 1 d . . . . .
F18 F 0.1030(2) 0.59956(13) 0.19339(12) 0.0873(9) Uani 1 1 d . . . . .
F15 F 0.0676(2) 0.85759(14) 0.19732(16) 0.1097(12) Uani 1 1 d . . . . .
C1 C 1.0622(2) 0.75652(15) 0.44170(12) 0.0338(6) Uani 1 1 d . . . . .
F11 F 0.6036(3) 0.48971(16) 0.32130(15) 0.1296(15) Uani 1 1 d . . . . .
F10 F 0.6003(3) 0.5841(2) 0.36204(10) 0.1260(15) Uani 1 1 d . . . . .
C52 C 0.3264(2) 0.68158(16) 0.16721(11) 0.0337(6) Uani 1 1 d . . . . .
H52 H 0.363547 0.639831 0.163664 0.040 Uiso 1 1 calc R U . . .
C51 C 0.3822(2) 0.74397(15) 0.17479(11) 0.0318(6) Uani 1 1 d . . . . .
C53 C 0.2183(2) 0.67825(15) 0.16466(11) 0.0334(6) Uani 1 1 d . . . . .
C43 C 0.5763(2) 0.68255(15) 0.20422(11) 0.0318(6) Uani 1 1 d . . . . .
C16 C 0.9594(2) 0.66885(16) 0.47932(12) 0.0337(7) Uani 1 1 d . . . . .
C56 C 0.3229(2) 0.80390(16) 0.17821(12) 0.0352(7) Uani 1 1 d . . . . .
H56 H 0.357566 0.847618 0.182773 0.042 Uiso 1 1 calc R U . . .
C44 C 0.6756(2) 0.66619(15) 0.19376(12) 0.0329(6) Uani 1 1 d . . . . .
H44 H 0.701116 0.691608 0.167170 0.039 Uiso 1 1 calc R U . . .
F21 F 0.6330(2) 0.6410(2) -0.02978(13) 0.1216(14) Uani 1 1 d . . . . .
C35 C 0.5657(2) 0.81681(15) 0.20362(12) 0.0335(7) Uani 1 1 d . . . . .
C45 C 0.7383(2) 0.61406(16) 0.22092(12) 0.0338(7) Uani 1 1 d . . . . .
C48 C 0.5452(2) 0.64397(15) 0.24491(12) 0.0331(6) Uani 1 1 d . . . . .
H48 H 0.478630 0.653483 0.253683 0.040 Uiso 1 1 calc R U . . .
C54 C 0.1613(2) 0.73881(16) 0.16886(12) 0.0362(7) Uani 1 1 d . . . . .
H54 H 0.087591 0.737001 0.167426 0.043 Uiso 1 1 calc R U . . .
C55 C 0.2142(2) 0.80132(16) 0.17512(12) 0.0371(7) Uani 1 1 d . . . . .
C5 C 1.2352(2) 0.80221(17) 0.37377(12) 0.0395(7) Uani 1 1 d . . . . .
C49 C 0.8444(2) 0.60137(16) 0.20819(13) 0.0380(7) Uani 1 1 d . . . . .
C38 C 0.6672(2) 0.93371(16) 0.25878(13) 0.0390(7) Uani 1 1 d . . . . .
H38 H 0.700515 0.973134 0.276950 0.047 Uiso 1 1 calc R U . . .
C46 C 0.7050(2) 0.57627(16) 0.26098(12) 0.0370(7) Uani 1 1 d . . . . .
H46 H 0.747655 0.540582 0.279537 0.044 Uiso 1 1 calc R U . . .
F24 F 0.5359(3) 0.93066(17) 0.02045(16) 0.1216(13) Uani 1 1 d . . . . .
C17 C 0.8921(2) 0.68626(16) 0.51442(12) 0.0367(7) Uani 1 1 d . . . . .
C37 C 0.5917(2) 0.89732(16) 0.27872(12) 0.0367(7) Uani 1 1 d . . . . .
C4 C 1.2057(2) 0.82646(16) 0.42008(12) 0.0364(7) Uani 1 1 d . . . . .
C40 C 0.6438(2) 0.85414(16) 0.18483(13) 0.0363(7) Uani 1 1 d . . . . .
H40 H 0.663550 0.839833 0.152758 0.044 Uiso 1 1 calc R U . . .
F14 F 0.1222(4) 0.89441(17) 0.13131(11) 0.1452(18) Uani 1 1 d . . . . .
C36 C 0.5422(2) 0.83977(16) 0.25169(12) 0.0347(7) Uani 1 1 d . . . . .
H36 H 0.490833 0.815391 0.266397 0.042 Uiso 1 1 calc R U . . .
C2 C 1.2183(2) 0.74377(17) 0.49825(12) 0.0390(7) Uani 1 1 d . . . . .
H2 H 1.290366 0.749543 0.514010 0.047 Uiso 1 1 calc R U . . .
C60 C 0.5329(2) 0.69095(18) 0.08094(12) 0.0397(7) Uani 1 1 d . . . . .
H60 H 0.545979 0.647545 0.098597 0.048 Uiso 1 1 calc R U . . .
C47 C 0.6077(2) 0.59237(16) 0.27293(12) 0.0353(7) Uani 1 1 d . . . . .
F6 F 0.8567(3) 0.91597(19) 0.1867(2) 0.1038(19) Uani 0.840(6) 1 d . . P B 1
C59 C 0.5132(2) 0.74935(16) 0.10997(12) 0.0368(7) Uani 1 1 d . . . . .
C3 C 1.1484(2) 0.70133(17) 0.51488(12) 0.0375(7) Uani 1 1 d . . . . .
H3 H 1.161949 0.671424 0.544817 0.045 Uiso 1 1 calc R U . . .
C39 C 0.6934(2) 0.91153(16) 0.21167(13) 0.0386(7) Uani 1 1 d . . . . .
C57 C 0.1591(2) 0.61140(17) 0.15703(14) 0.0425(8) Uani 1 1 d . . . . .
C22 C 0.9188(2) 0.74445(16) 0.55494(12) 0.0380(7) Uani 1 1 d . . . . .
H22 H 0.996718 0.743950 0.567737 0.046 Uiso 1 1 calc R U . . .
F19 F 0.5821(4) 0.5761(2) 0.02783(12) 0.1388(17) Uani 1 1 d . . . . .
C18 C 0.8001(3) 0.64754(18) 0.50989(14) 0.0441(8) Uani 1 1 d . . . . .
H18 H 0.752247 0.657795 0.532576 0.053 Uiso 1 1 calc R U . . .
C21 C 0.9398(2) 0.61367(16) 0.44350(12) 0.0374(7) Uani 1 1 d . . . . .
C58 C 0.1541(3) 0.86682(17) 0.17758(15) 0.0463(8) Uani 1 1 d . . . . .
C9 C 1.2092(2) 0.89705(17) 0.43432(14) 0.0412(7) Uani 1 1 d . . . . .
C64 C 0.4908(2) 0.81081(18) 0.08102(13) 0.0430(8) Uani 1 1 d . . . . .
H64 H 0.474208 0.851308 0.098898 0.052 Uiso 1 1 calc R U . . .
C6 C 1.2634(3) 0.85159(19) 0.33967(14) 0.0481(8) Uani 1 1 d . . . . .
H6 H 1.282290 0.836936 0.307492 0.058 Uiso 1 1 calc R U . . .
C25 C 1.0200(3) 0.58983(17) 0.41109(13) 0.0418(7) Uani 1 1 d . . . . .
H25 H 1.070384 0.628922 0.410007 0.050 Uiso 1 1 calc R U . . .
C20 C 0.8461(3) 0.57780(17) 0.44083(14) 0.0454(8) Uani 1 1 d . . . . .
H20 H 0.829531 0.540843 0.416136 0.054 Uiso 1 1 calc R U . . .
C61 C 0.5340(3) 0.6946(2) 0.02656(14) 0.0514(9) Uani 1 1 d . . . . .
C23 C 0.8895(3) 0.81577(18) 0.52997(14) 0.0504(9) Uani 1 1 d . . . . .
H23A H 0.926941 0.823279 0.500784 0.076 Uiso 1 1 calc R U . . .
H23B H 0.909151 0.852055 0.556793 0.076 Uiso 1 1 calc R U . . .
H23C H 0.813485 0.817599 0.516359 0.076 Uiso 1 1 calc R U . . .
C10 C 1.2387(3) 0.72524(18) 0.36040(14) 0.0478(8) Uani 1 1 d . . . . .
H10 H 1.233412 0.697815 0.392823 0.057 Uiso 1 1 calc R U . . .
C50 C 0.5704(3) 0.55414(19) 0.31616(14) 0.0464(8) Uani 1 1 d . . . . .
C41 C 0.5580(3) 0.92277(18) 0.32744(13) 0.0443(8) Uani 1 1 d . . . . .
C8 C 1.2397(3) 0.94413(19) 0.39878(15) 0.0491(9) Uani 1 1 d . . . . .
H8 H 1.243633 0.992278 0.407115 0.059 Uiso 1 1 calc R U . . .
C13 C 1.1852(3) 0.92183(18) 0.48714(15) 0.0473(8) Uani 1 1 d . . . . .
H13 H 1.135900 0.887827 0.498831 0.057 Uiso 1 1 calc R U . . .
C42 C 0.7735(3) 0.9505(2) 0.18838(15) 0.0507(9) Uani 1 1 d . . . . .
C19 C 0.7765(3) 0.59459(18) 0.47323(15) 0.0483(8) Uani 1 1 d . . . . .
H19 H 0.712296 0.569734 0.470346 0.058 Uiso 1 1 calc R U . . .
C27 C 0.9700(3) 0.5715(2) 0.35414(14) 0.0538(9) Uani 1 1 d . . . . .
H27A H 0.924299 0.530844 0.353997 0.081 Uiso 1 1 calc R U . . .
H27B H 1.025257 0.560805 0.334166 0.081 Uiso 1 1 calc R U . . .
H27C H 0.928258 0.610915 0.337642 0.081 Uiso 1 1 calc R U . . .
C62 C 0.5141(3) 0.7570(3) -0.00027(15) 0.0613(11) Uani 1 1 d . . . . .
H62 H 0.515737 0.759832 -0.036997 0.074 Uiso 1 1 calc R U . . .
F5 F 0.7986(5) 1.0098(2) 0.2110(2) 0.148(3) Uani 0.840(6) 1 d . . P B 1
C7 C 1.2644(3) 0.9214(2) 0.35160(15) 0.0518(9) Uani 1 1 d . . . . .
H7 H 1.282151 0.954313 0.327197 0.062 Uiso 1 1 calc R U . . .
B023 B 0.5087(3) 0.74788(18) 0.17369(13) 0.0327(7) Uani 1 1 d . . . . .
C24 C 0.8675(3) 0.7346(2) 0.60334(14) 0.0560(10) Uani 1 1 d . . . . .
H24A H 0.791427 0.741622 0.592971 0.084 Uiso 1 1 calc R U . . .
H24B H 0.896743 0.768426 0.630728 0.084 Uiso 1 1 calc R U . . .
H24C H 0.881530 0.687419 0.617294 0.084 Uiso 1 1 calc R U . . .
C63 C 0.4918(3) 0.8152(2) 0.02710(15) 0.0548(10) Uani 1 1 d . . . . .
F22 F 0.3784(3) 0.9065(2) 0.0005(2) 0.195(3) Uani 1 1 d . . . . .
C34 C 0.8283(8) 0.8505(5) 0.3858(3) 0.061(4) Uani 0.807(8) 1 d . . P A 1
H34 H 0.804711 0.863112 0.417245 0.074 Uiso 0.807(8) 1 calc R U P A 1
C26 C 1.0823(4) 0.5282(2) 0.43879(17) 0.0666(11) Uani 1 1 d . . . . .
H26A H 1.112877 0.540861 0.475436 0.100 Uiso 1 1 calc R U . . .
H26B H 1.138731 0.515925 0.419956 0.100 Uiso 1 1 calc R U . . .
H26C H 1.035293 0.488276 0.438699 0.100 Uiso 1 1 calc R U . . .
C15 C 1.2856(3) 0.9240(2) 0.52896(15) 0.0601(10) Uani 1 1 d . . . . .
H15A H 1.314892 0.876985 0.534533 0.090 Uiso 1 1 calc R U . . .
H15B H 1.269812 0.941689 0.562293 0.090 Uiso 1 1 calc R U . . .
H15C H 1.336802 0.954561 0.516990 0.090 Uiso 1 1 calc R U . . .
F23 F 0.4849(5) 0.8837(2) -0.04883(14) 0.167(2) Uani 1 1 d . . . . .
C65 C 0.5556(3) 0.6303(3) -0.00273(15) 0.0698(13) Uani 1 1 d . . . . .
C29 C 0.7884(8) 0.7894(5) 0.3587(4) 0.059(2) Uani 0.807(8) 1 d . . P A 1
F4 F 0.7364(3) 0.9674(4) 0.13824(18) 0.142(3) Uani 0.840(6) 1 d . . P B 1
C12 C 1.1480(3) 0.7047(2) 0.31648(16) 0.0603(10) Uani 1 1 d . . . . .
H12A H 1.081422 0.711626 0.328500 0.090 Uiso 1 1 calc R U . . .
H12B H 1.155027 0.655709 0.307397 0.090 Uiso 1 1 calc R U . . .
H12C H 1.148955 0.733597 0.285172 0.090 Uiso 1 1 calc R U . . .
C30 C 0.8326(6) 0.7714(4) 0.3143(2) 0.0572(16) Uani 0.807(8) 1 d . . P A 1
H30 H 0.811748 0.729394 0.295826 0.069 Uiso 0.807(8) 1 calc R U P A 1
C33 C 0.9002(7) 0.8922(5) 0.3679(4) 0.067(3) Uani 0.807(8) 1 d . . P A 1
H33 H 0.921226 0.934628 0.385767 0.081 Uiso 0.807(8) 1 calc R U P A 1
C14 C 1.1332(3) 0.9941(2) 0.48307(18) 0.0643(11) Uani 1 1 d . . . . .
H14A H 1.108072 1.004109 0.515884 0.096 Uiso 1 1 calc R U . . .
H14B H 1.073647 0.994717 0.453086 0.096 Uiso 1 1 calc R U . . .
H14C H 1.184634 1.029308 0.477656 0.096 Uiso 1 1 calc R U . . .
C11 C 1.3428(3) 0.7063(2) 0.34357(19) 0.0695(12) Uani 1 1 d . . . . .
H11A H 1.343824 0.726310 0.308607 0.104 Uiso 1 1 calc R U . . .
H11B H 1.349109 0.655667 0.341875 0.104 Uiso 1 1 calc R U . . .
H11C H 1.401734 0.724983 0.369481 0.104 Uiso 1 1 calc R U . . .
C66 C 0.4686(4) 0.8835(3) -0.00021(19) 0.0800(15) Uani 1 1 d . . . . .
C31 C 0.9051(6) 0.8136(5) 0.2974(2) 0.0636(17) Uani 0.807(8) 1 d . . P A 1
H31 H 0.930272 0.801251 0.266301 0.076 Uiso 0.807(8) 1 calc R U P A 1
C32 C 0.9427(5) 0.8735(5) 0.3242(3) 0.0716(18) Uani 0.807(8) 1 d . . P A 1
H32 H 0.995533 0.900879 0.313112 0.086 Uiso 0.807(8) 1 calc R U P A 1
C28 C 0.7110(5) 0.7448(3) 0.3737(3) 0.088(2) Uani 0.807(8) 1 d . . P A 1
H28A H 0.641185 0.758202 0.354273 0.132 Uiso 0.807(8) 1 calc R U P A 1
H28B H 0.713189 0.749108 0.411853 0.132 Uiso 0.807(8) 1 calc R U P A 1
H28C H 0.725587 0.696615 0.365164 0.132 Uiso 0.807(8) 1 calc R U P A 1
Ni2 Ni 0.9413(4) 0.77670(18) 0.3892(2) 0.0362(11) Uiso 0.193(8) 1 d . . P A 2
F5A F 0.8653(10) 0.9615(8) 0.2237(5) 0.049(4) Uiso 0.160(6) 1 d . . P B 2
F4A F 0.7530(10) 1.0076(7) 0.1716(6) 0.041(4) Uiso 0.160(6) 1 d . . P B 2
F6A F 0.8008(13) 0.9236(8) 0.1464(7) 0.056(4) Uiso 0.160(6) 1 d . . P B 2
C32A C 0.9355(18) 0.8352(13) 0.3051(9) 0.055(9) Uiso 0.193(8) 1 d D . P A 2
H32A H 0.987426 0.822507 0.285329 0.066 Uiso 0.193(8) 1 calc R U P A 2
C31A C 0.849(2) 0.7926(12) 0.3063(9) 0.054(10) Uiso 0.193(8) 1 d D . P A 2
H31A H 0.820941 0.763030 0.277399 0.065 Uiso 0.193(8) 1 calc R U P A 2
C33A C 0.9430(19) 0.8977(12) 0.3343(11) 0.058(9) Uiso 0.193(8) 1 d D . P A 2
H33A H 0.977370 0.937163 0.323326 0.069 Uiso 0.193(8) 1 calc R U P A 2
C30A C 0.803(2) 0.7949(14) 0.3521(12) 0.040(10) Uiso 0.193(8) 1 d D . P A 2
C34A C 0.899(3) 0.9005(15) 0.3799(11) 0.050(10) Uiso 0.193(8) 1 d D . P A 2
H34A H 0.924117 0.932536 0.407528 0.060 Uiso 0.193(8) 1 calc R U P A 2
C29A C 0.816(3) 0.8548(17) 0.3838(12) 0.045(13) Uiso 0.193(8) 1 d D . P A 2
H29A H 0.770147 0.864272 0.407458 0.054 Uiso 0.193(8) 1 calc R U P A 2
C28A C 0.726(4) 0.739(2) 0.361(2) 0.52(12) Uiso 0.193(8) 1 d D . P A 2
H28D H 0.714300 0.741640 0.397080 0.778 Uiso 0.1934 1 d . U P A 2
H28E H 0.755290 0.693210 0.354690 0.778 Uiso 0.1934 1 d . U P A 2
H28F H 0.659470 0.745580 0.335810 0.778 Uiso 0.1934 1 d . U P A 2

loop_
_atom_site_aniso_label
_atom_site_aniso_U_11
_atom_site_aniso_U_22
_atom_site_aniso_U_33
_atom_site_aniso_U_23
_atom_site_aniso_U_13
_atom_site_aniso_U_12
Ni1 0.0505(7) 0.0715(6) 0.0391(4) 0.0105(5) 0.0061(4) 0.0226(5)
F7 0.0477(11) 0.0624(13) 0.0389(10) -0.0047(9) 0.0155(8) 0.0068(9)
F17 0.0470(11) 0.0342(10) 0.0737(14) 0.0014(9) 0.0151(10) 0.0006(8)
F9 0.0361(10) 0.0538(12) 0.0601(12) -0.0096(10) 0.0143(9) -0.0044(8)
F8 0.0470(11) 0.0498(12) 0.0582(12) 0.0070(10) 0.0177(9) 0.0141(9)
F3 0.0861(16) 0.0707(15) 0.0462(12) -0.0104(11) 0.0310(11) -0.0226(12)
F1 0.0583(13) 0.0886(17) 0.0526(13) -0.0303(12) 0.0143(10) -0.0198(12)
F12 0.0517(13) 0.0819(17) 0.0795(16) 0.0291(13) 0.0217(11) -0.0106(11)
F13 0.0669(14) 0.0453(12) 0.1052(19) -0.0278(13) 0.0057(13) 0.0107(10)
F2 0.0826(17) 0.0894(18) 0.0624(15) 0.0017(13) 0.0277(12) 0.0388(14)
N2 0.0337(13) 0.0336(13) 0.0313(13) 0.0017(11) 0.0078(10) 0.0008(10)
F20 0.0544(13) 0.112(2) 0.0647(15) -0.0307(14) 0.0141(11) -0.0134(13)
F16 0.0766(16) 0.0513(13) 0.106(2) 0.0019(13) -0.0434(15) -0.0105(11)
N1 0.0326(13) 0.0339(13) 0.0331(13) 0.0024(11) 0.0088(10) 0.0015(10)
F18 0.0926(19) 0.0586(15) 0.133(2) -0.0195(15) 0.0780(18) -0.0287(13)
F15 0.0651(16) 0.0576(15) 0.223(4) -0.0240(19) 0.069(2) 0.0066(12)
C1 0.0363(15) 0.0321(15) 0.0344(16) -0.0025(13) 0.0099(12) 0.0002(12)
F11 0.153(3) 0.092(2) 0.182(3) 0.094(2) 0.126(3) 0.071(2)
F10 0.155(3) 0.188(4) 0.0360(14) 0.0000(17) 0.0212(15) -0.109(3)
C52 0.0337(15) 0.0333(16) 0.0344(16) 0.0008(13) 0.0076(12) 0.0046(12)
C51 0.0342(15) 0.0323(15) 0.0288(15) 0.0022(12) 0.0058(11) -0.0001(12)
C53 0.0352(15) 0.0344(16) 0.0309(15) 0.0013(13) 0.0070(12) -0.0012(12)
C43 0.0326(15) 0.0318(15) 0.0310(15) -0.0038(12) 0.0059(12) -0.0015(12)
C16 0.0319(15) 0.0346(16) 0.0345(16) 0.0035(13) 0.0062(12) 0.0023(12)
C56 0.0381(16) 0.0308(15) 0.0363(16) 0.0000(13) 0.0063(13) 0.0013(12)
C44 0.0345(15) 0.0323(15) 0.0334(15) -0.0017(12) 0.0106(12) -0.0022(12)
F21 0.0536(15) 0.207(4) 0.115(2) -0.098(3) 0.0432(15) -0.0306(19)
C35 0.0309(15) 0.0323(15) 0.0368(16) 0.0007(13) 0.0055(12) 0.0019(12)
C45 0.0332(15) 0.0346(16) 0.0337(16) -0.0047(13) 0.0068(12) -0.0015(12)
C48 0.0328(15) 0.0332(16) 0.0344(16) -0.0017(13) 0.0089(12) -0.0001(12)
C54 0.0326(15) 0.0384(17) 0.0377(17) -0.0014(13) 0.0075(12) 0.0028(12)
C55 0.0401(17) 0.0341(16) 0.0360(16) -0.0018(13) 0.0050(13) 0.0062(13)
C5 0.0385(16) 0.0455(18) 0.0362(17) 0.0040(14) 0.0113(13) 0.0027(14)
C49 0.0392(17) 0.0355(17) 0.0393(17) -0.0024(14) 0.0079(13) 0.0038(13)
C38 0.0366(16) 0.0349(17) 0.0446(18) -0.0055(14) 0.0058(13) -0.0046(13)
C46 0.0411(17) 0.0332(16) 0.0368(17) 0.0034(13) 0.0081(13) 0.0014(13)
F24 0.126(3) 0.080(2) 0.149(3) 0.047(2) -0.001(2) -0.0147(19)
C17 0.0363(16) 0.0362(16) 0.0393(17) 0.0028(13) 0.0114(13) 0.0020(13)
C37 0.0342(16) 0.0402(17) 0.0352(16) 0.0001(14) 0.0058(12) -0.0005(13)
C4 0.0356(16) 0.0406(17) 0.0334(16) 0.0030(13) 0.0076(12) 0.0003(13)
C40 0.0347(16) 0.0367(17) 0.0396(17) -0.0015(13) 0.0121(13) 0.0007(13)
F14 0.266(5) 0.099(2) 0.0573(17) 0.0017(16) -0.001(2) 0.128(3)
C36 0.0361(15) 0.0340(16) 0.0342(16) 0.0018(13) 0.0078(12) -0.0013(12)
C2 0.0364(16) 0.0465(18) 0.0339(16) 0.0024(14) 0.0062(13) 0.0025(14)
C60 0.0341(16) 0.0486(19) 0.0365(17) -0.0021(14) 0.0072(13) -0.0007(14)
C47 0.0377(16) 0.0365(16) 0.0329(16) 0.0022(13) 0.0097(12) -0.0031(13)
F6 0.059(2) 0.087(2) 0.188(5) 0.035(3) 0.079(3) 0.0104(18)
C59 0.0331(15) 0.0421(18) 0.0352(16) 0.0005(14) 0.0066(12) -0.0056(13)
C3 0.0368(16) 0.0454(18) 0.0312(16) 0.0057(14) 0.0085(12) 0.0057(13)
C39 0.0358(16) 0.0362(17) 0.0453(18) 0.0003(14) 0.0119(13) -0.0025(13)
C57 0.0341(16) 0.0380(17) 0.055(2) 0.0017(15) 0.0086(15) 0.0010(13)
C22 0.0349(16) 0.0447(18) 0.0363(17) -0.0029(14) 0.0115(13) 0.0034(13)
F19 0.216(4) 0.134(3) 0.0575(18) -0.0287(19) 0.005(2) 0.105(3)
C18 0.0378(17) 0.0477(19) 0.049(2) 0.0042(16) 0.0135(14) -0.0006(14)
C21 0.0425(17) 0.0327(16) 0.0377(17) 0.0029(13) 0.0091(13) 0.0023(13)
C58 0.0435(19) 0.0365(18) 0.057(2) -0.0068(16) 0.0044(16) 0.0067(14)
C9 0.0370(17) 0.0375(17) 0.051(2) -0.0003(15) 0.0140(14) 0.0021(13)
C64 0.0370(17) 0.0481(19) 0.0430(19) 0.0081(15) 0.0051(14) -0.0069(14)
C6 0.0476(19) 0.059(2) 0.0419(19) 0.0113(17) 0.0175(15) 0.0061(16)
C25 0.0479(18) 0.0381(18) 0.0417(18) -0.0036(14) 0.0147(14) 0.0001(14)
C20 0.0489(19) 0.0374(17) 0.049(2) -0.0033(15) 0.0081(15) -0.0044(15)
C61 0.0326(17) 0.084(3) 0.0376(18) -0.0048(19) 0.0068(14) -0.0006(17)
C23 0.055(2) 0.044(2) 0.049(2) -0.0023(16) 0.0041(16) 0.0062(16)
C10 0.062(2) 0.047(2) 0.0382(18) 0.0032(15) 0.0197(16) 0.0073(16)
C50 0.0434(19) 0.049(2) 0.048(2) 0.0104(16) 0.0116(15) 0.0008(15)
C41 0.0447(18) 0.049(2) 0.0400(18) -0.0068(16) 0.0099(14) -0.0033(15)
C8 0.048(2) 0.0428(19) 0.060(2) 0.0090(17) 0.0178(17) -0.0017(15)
C13 0.0480(19) 0.0409(18) 0.058(2) -0.0067(16) 0.0222(16) -0.0041(15)
C42 0.054(2) 0.048(2) 0.053(2) -0.0046(18) 0.0171(17) -0.0129(17)
C19 0.0406(18) 0.046(2) 0.059(2) -0.0014(17) 0.0109(16) -0.0076(15)
C27 0.070(2) 0.051(2) 0.043(2) -0.0045(17) 0.0150(17) 0.0006(18)
C62 0.043(2) 0.107(4) 0.0342(19) 0.009(2) 0.0083(15) -0.009(2)
F5 0.202(5) 0.091(3) 0.202(6) -0.092(3) 0.165(5) -0.106(4)
C7 0.048(2) 0.052(2) 0.059(2) 0.0167(18) 0.0193(17) 0.0002(16)
B023 0.0319(17) 0.0348(18) 0.0319(17) 0.0006(14) 0.0073(13) -0.0001(13)
C24 0.055(2) 0.073(3) 0.044(2) -0.0047(19) 0.0198(17) 0.0033(19)
C63 0.0437(19) 0.074(3) 0.044(2) 0.017(2) 0.0036(15) -0.0133(18)
F22 0.076(2) 0.184(4) 0.336(7) 0.206(5) 0.069(3) 0.049(2)
C34 0.065(5) 0.063(5) 0.050(4) -0.005(3) -0.004(3) 0.028(4)
C26 0.077(3) 0.069(3) 0.057(2) 0.004(2) 0.021(2) 0.030(2)
C15 0.067(2) 0.068(3) 0.049(2) -0.0074(19) 0.0199(18) 0.001(2)
F23 0.282(6) 0.144(3) 0.074(2) 0.060(2) 0.034(3) -0.007(4)
C65 0.052(2) 0.119(4) 0.037(2) -0.023(2) 0.0077(17) 0.010(2)
C29 0.052(4) 0.058(4) 0.061(4) 0.014(3) -0.003(3) 0.005(3)
F4 0.094(3) 0.233(6) 0.091(3) 0.088(4) -0.002(2) -0.078(4)
C12 0.069(3) 0.057(2) 0.054(2) -0.0051(19) 0.0101(19) -0.0029(19)
C30 0.075(4) 0.042(3) 0.044(3) -0.005(3) -0.014(3) 0.016(3)
C33 0.072(5) 0.047(4) 0.070(5) -0.006(3) -0.018(4) 0.010(3)
C14 0.057(2) 0.055(2) 0.084(3) -0.015(2) 0.021(2) 0.0072(19)
C11 0.066(3) 0.068(3) 0.078(3) -0.004(2) 0.025(2) 0.016(2)
C66 0.068(3) 0.100(4) 0.067(3) 0.043(3) 0.002(2) -0.022(3)
C31 0.055(4) 0.088(4) 0.043(3) -0.002(3) -0.001(3) 0.018(4)
C32 0.066(4) 0.063(5) 0.084(5) 0.014(4) 0.009(3) 0.008(3)
C28 0.075(4) 0.074(4) 0.111(5) 0.024(4) 0.007(4) -0.011(3)

loop_
_atom_type_symbol
_atom_type_description
_atom_type_scat_dispersion_real
_atom_type_scat_dispersion_imag
_atom_type_scat_source
C C 0.0033 0.0016 'International Tables Vol C Tables 4.2.6.8 and 6.1.1.4'
H H 0.0000 0.0000 'International Tables Vol C Tables 4.2.6.8 and 6.1.1.4'
B B 0.0013 0.0007 'International Tables Vol C Tables 4.2.6.8 and 6.1.1.4'
N N 0.0061 0.0033 'International Tables Vol C Tables 4.2.6.8 and 6.1.1.4'
F F 0.0171 0.0103 'International Tables Vol C Tables 4.2.6.8 and 6.1.1.4'
Ni Ni 0.3393 1.1124 'International Tables Vol C Tables 4.2.6.8 and 6.1.1.4'

loop_
_geom_angle_atom_site_label_1
_geom_angle_atom_site_label_2
_geom_angle_atom_site_label_3
_geom_angle
_geom_angle_site_symmetry_1
_geom_angle_site_symmetry_3
_geom_angle_publ_flag
C1 Ni1 C32 143.5(3) . . ?
C1 Ni1 C31 162.1(2) . . ?
C32 Ni1 C31 37.8(3) . . ?
C1 Ni1 C33 125.8(3) . . ?
C32 Ni1 C33 37.9(3) . . ?
C31 Ni1 C33 66.7(3) . . ?
C1 Ni1 C34 119.8(3) . . ?
C32 Ni1 C34 67.5(3) . . ?
C31 Ni1 C34 78.0(3) . . ?
C33 Ni1 C34 36.6(3) . . ?
C1 Ni1 C30 148.8(3) . . ?
C32 Ni1 C30 67.6(3) . . ?
C31 Ni1 C30 36.7(3) . . ?
C33 Ni1 C30 78.1(3) . . ?
C34 Ni1 C30 65.5(3) . . ?
C1 Ni1 C29 128.9(3) . . ?
C32 Ni1 C29 79.8(3) . . ?
C31 Ni1 C29 66.0(3) . . ?
C33 Ni1 C29 65.9(3) . . ?
C34 Ni1 C29 36.3(2) . . ?
C30 Ni1 C29 36.4(3) . . ?
C1 N2 C3 110.8(2) . . ?
C1 N2 C16 122.4(2) . . ?
C3 N2 C16 126.4(2) . . ?
C1 N1 C2 111.4(2) . . ?
C1 N1 C4 121.3(2) . . ?
C2 N1 C4 127.2(2) . . ?
N1 C1 N2 104.4(2) . . ?
N1 C1 Ni2 137.0(3) . . ?
N2 C1 Ni2 118.6(3) . . ?
N1 C1 Ni1 120.6(2) . . ?
N2 C1 Ni1 134.9(2) . . ?
C53 C52 C51 122.4(3) . . ?
C52 C51 C56 116.2(3) . . ?
C52 C51 B023 121.9(3) . . ?
C56 C51 B023 121.6(3) . . ?
C52 C53 C54 120.1(3) . . ?
C52 C53 C57 122.3(3) . . ?
C54 C53 C57 117.7(3) . . ?
C44 C43 C48 115.5(3) . . ?
C44 C43 B023 120.4(3) . . ?
C48 C43 B023 123.9(3) . . ?
C21 C16 C17 123.1(3) . . ?
C21 C16 N2 117.9(3) . . ?
C17 C16 N2 119.0(3) . . ?
C55 C56 C51 121.9(3) . . ?
C45 C44 C43 122.4(3) . . ?
C36 C35 C40 115.9(3) . . ?
C36 C35 B023 121.0(3) . . ?
C40 C35 B023 123.0(3) . . ?
C44 C45 C46 120.8(3) . . ?
C44 C45 C49 118.8(3) . . ?
C46 C45 C49 120.3(3) . . ?
C47 C48 C43 122.7(3) . . ?
C55 C54 C53 118.7(3) . . ?
C54 C55 C56 120.7(3) . . ?
C54 C55 C58 119.4(3) . . ?
C56 C55 C58 119.8(3) . . ?
C6 C5 C4 117.2(3) . . ?
C6 C5 C10 120.0(3) . . ?
C4 C5 C10 122.8(3) . . ?
F8 C49 F9 106.6(2) . . ?
F8 C49 F7 106.4(2) . . ?
F9 C49 F7 105.5(3) . . ?
F8 C49 C45 113.7(3) . . ?
F9 C49 C45 111.9(2) . . ?
F7 C49 C45 112.3(2) . . ?
C37 C38 C39 118.6(3) . . ?
C47 C46 C45 118.0(3) . . ?
C18 C17 C16 116.4(3) . . ?
C18 C17 C22 121.9(3) . . ?
C16 C17 C22 121.7(3) . . ?
C38 C37 C36 120.6(3) . . ?
C38 C37 C41 119.4(3) . . ?
C36 C37 C41 119.9(3) . . ?
C5 C4 C9 122.9(3) . . ?
C5 C4 N1 118.8(3) . . ?
C9 C4 N1 118.2(3) . . ?
C39 C40 C35 122.1(3) . . ?
C37 C36 C35 122.2(3) . . ?
C3 C2 N1 106.2(3) . . ?
C59 C60 C61 122.0(3) . . ?
C46 C47 C48 120.5(3) . . ?
C46 C47 C50 119.6(3) . . ?
C48 C47 C50 119.9(3) . . ?
C64 C59 C60 115.8(3) . . ?
C64 C59 B023 120.0(3) . . ?
C60 C59 B023 124.1(3) . . ?
C2 C3 N2 107.2(3) . . ?
C38 C39 C40 120.6(3) . . ?
C38 C39 C42 120.1(3) . . ?
C40 C39 C42 119.3(3) . . ?
F18 C57 F17 107.0(3) . . ?
F18 C57 F16 106.0(3) . . ?
F17 C57 F16 104.3(3) . . ?
F18 C57 C53 113.5(3) . . ?
F17 C57 C53 113.6(3) . . ?
F16 C57 C53 111.8(3) . . ?
C17 C22 C24 112.8(3) . . ?
C17 C22 C23 111.5(3) . . ?
C24 C22 C23 109.9(3) . . ?
C19 C18 C17 121.7(3) . . ?
C20 C21 C16 117.2(3) . . ?
C20 C21 C25 120.4(3) . . ?
C16 C21 C25 122.3(3) . . ?
F14 C58 F13 107.7(3) . . ?
F14 C58 F15 105.2(4) . . ?
F13 C58 F15 103.3(3) . . ?
F14 C58 C55 112.6(3) . . ?
F13 C58 C55 114.3(3) . . ?
F15 C58 C55 112.9(3) . . ?
C8 C9 C4 117.1(3) . . ?
C8 C9 C13 120.7(3) . . ?
C4 C9 C13 122.1(3) . . ?
C63 C64 C59 122.7(4) . . ?
C7 C6 C5 121.3(3) . . ?
C21 C25 C27 112.8(3) . . ?
C21 C25 C26 109.5(3) . . ?
C27 C25 C26 110.8(3) . . ?
C19 C20 C21 121.5(3) . . ?
C62 C61 C60 120.2(4) . . ?
C62 C61 C65 119.9(4) . . ?
C60 C61 C65 119.8(4) . . ?
C12 C10 C5 111.6(3) . . ?
C12 C10 C11 109.0(3) . . ?
C5 C10 C11 111.1(3) . . ?
F10 C50 F12 104.5(3) . . ?
F10 C50 F11 107.0(4) . . ?
F12 C50 F11 105.1(3) . . ?
F10 C50 C47 111.9(3) . . ?
F12 C50 C47 114.4(3) . . ?
F11 C50 C47 113.2(3) . . ?
F3 C41 F1 105.2(3) . . ?
F3 C41 F2 105.4(3) . . ?
F1 C41 F2 106.5(3) . . ?
F3 C41 C37 113.2(3) . . ?
F1 C41 C37 113.7(3) . . ?
F2 C41 C37 112.2(3) . . ?
C7 C8 C9 120.8(3) . . ?
C15 C13 C9 110.1(3) . . ?
C15 C13 C14 109.1(3) . . ?
C9 C13 C14 112.5(3) . . ?
F6 C42 F5 109.4(4) . . ?
F4A C42 F6A 98.2(10) . . ?
F6 C42 F4 104.2(4) . . ?
F5 C42 F4 103.5(5) . . ?
F4A C42 F5A 101.7(9) . . ?
F6A C42 F5A 105.7(10) . . ?
F4A C42 C39 119.0(7) . . ?
F6 C42 C39 114.1(3) . . ?
F5 C42 C39 113.3(3) . . ?
F6A C42 C39 116.8(7) . . ?
F4 C42 C39 111.3(3) . . ?
F5A C42 C39 113.2(6) . . ?
C20 C19 C18 120.0(3) . . ?
C63 C62 C61 119.1(3) . . ?
C6 C7 C8 120.6(3) . . ?
C35 B023 C43 104.2(2) . . ?
C35 B023 C51 112.9(2) . . ?
C43 B023 C51 113.4(2) . . ?
C35 B023 C59 110.7(2) . . ?
C43 B023 C59 111.7(3) . . ?
C51 B023 C59 104.1(2) . . ?
C62 C63 C64 120.1(4) . . ?
C62 C63 C66 121.1(4) . . ?
C64 C63 C66 118.8(4) . . ?
C33 C34 C29 122.0(8) . . ?
C33 C34 Ni1 69.8(5) . . ?
C29 C34 Ni1 75.5(5) . . ?
F19 C65 F20 106.2(4) . . ?
F19 C65 F21 107.3(4) . . ?
F20 C65 F21 104.1(3) . . ?
F19 C65 C61 114.0(3) . . ?
F20 C65 C61 113.2(3) . . ?
F21 C65 C61 111.3(4) . . ?
C34 C29 C30 115.7(8) . . ?
C34 C29 C28 125.2(9) . . ?
C30 C29 C28 119.0(7) . . ?
C34 C29 Ni1 68.1(5) . . ?
C30 C29 Ni1 68.1(4) . . ?
C28 C29 Ni1 132.8(6) . . ?
C31 C30 C29 121.2(6) . . ?
C31 C30 Ni1 69.0(3) . . ?
C29 C30 Ni1 75.4(4) . . ?
C34 C33 C32 121.2(7) . . ?
C34 C33 Ni1 73.6(5) . . ?
C32 C33 Ni1 69.4(5) . . ?
F22 C66 F24 107.6(6) . . ?
F22 C66 F23 109.6(5) . . ?
F24 C66 F23 99.8(4) . . ?
F22 C66 C63 114.1(4) . . ?
F24 C66 C63 111.4(4) . . ?
F23 C66 C63 113.4(5) . . ?
C30 C31 C32 122.2(5) . . ?
C30 C31 Ni1 74.2(3) . . ?
C32 C31 Ni1 70.1(4) . . ?
C31 C32 C33 117.5(6) . . ?
C31 C32 Ni1 72.1(4) . . ?
C33 C32 Ni1 72.7(4) . . ?
C30A Ni2 C1 165.1(9) . . ?
C30A Ni2 C29A 39.3(6) . . ?
C1 Ni2 C29A 133.1(8) . . ?
C30A Ni2 C31A 38.6(5) . . ?
C1 Ni2 C31A 156.1(8) . . ?
C29A Ni2 C31A 66.1(7) . . ?
C30A Ni2 C32A 66.5(6) . . ?
C1 Ni2 C32A 127.4(7) . . ?
C29A Ni2 C32A 74.3(6) . . ?
C31A Ni2 C32A 34.5(3) . . ?
C30A Ni2 C34A 66.2(8) . . ?
C1 Ni2 C34A 114.1(7) . . ?
C29A Ni2 C34A 34.7(5) . . ?
C31A Ni2 C34A 72.9(7) . . ?
C32A Ni2 C34A 59.6(5) . . ?
C31A C32A C33A 117.4(6) . . ?
C31A C32A Ni2 66.1(11) . . ?
C33A C32A Ni2 86.2(11) . . ?
C32A C31A C30A 117.8(5) . . ?
C32A C31A Ni2 79.4(12) . . ?
C30A C31A Ni2 56.7(13) . . ?
C34A C33A C32A 118.7(6) . . ?
C29A C30A C31A 119.0(4) . . ?
C29A C30A C28A 120.5(4) . . ?
C31A C30A C28A 119.6(4) . . ?
C29A C30A Ni2 82.0(14) . . ?
C31A C30A Ni2 84.7(13) . . ?
C28A C30A Ni2 112.1(12) . . ?
C33A C34A C29A 118.4(5) . . ?
C33A C34A Ni2 85.7(11) . . ?
C29A C34A Ni2 62.8(13) . . ?
C30A C29A C34A 118.9(5) . . ?
C30A C29A Ni2 58.7(12) . . ?
C34A C29A Ni2 82.6(14) . . ?

loop_
_geom_bond_atom_site_label_1
_geom_bond_atom_site_label_2
_geom_bond_distance
_geom_bond_site_symmetry_2
_geom_bond_publ_flag
Ni1 C1 1.929(3) . ?
Ni1 C32 2.121(8) . ?
Ni1 C31 2.147(5) . ?
Ni1 C33 2.164(9) . ?
Ni1 C34 2.212(10) . ?
Ni1 C30 2.212(6) . ?
Ni1 C29 2.307(10) . ?
F7 C49 1.351(4) . ?
F17 C57 1.332(4) . ?
F9 C49 1.350(4) . ?
F8 C49 1.337(4) . ?
F3 C41 1.335(4) . ?
F1 C41 1.336(4) . ?
F12 C50 1.310(4) . ?
F13 C58 1.306(4) . ?
F2 C41 1.336(4) . ?
N2 C1 1.363(4) . ?
N2 C3 1.383(4) . ?
N2 C16 1.444(4) . ?
F20 C65 1.317(4) . ?
F16 C57 1.340(4) . ?
N1 C1 1.354(4) . ?
N1 C2 1.389(4) . ?
N1 C4 1.450(4) . ?
F18 C57 1.310(4) . ?
F15 C58 1.328(4) . ?
C1 Ni2 1.901(4) . ?
F11 C50 1.311(4) . ?
F10 C50 1.304(4) . ?
C52 C53 1.391(4) . ?
C52 C51 1.396(4) . ?
C51 C56 1.398(4) . ?
C51 B023 1.646(4) . ?
C53 C54 1.394(4) . ?
C53 C57 1.491(4) . ?
C43 C44 1.401(4) . ?
C43 C48 1.404(4) . ?
C43 B023 1.643(4) . ?
C16 C21 1.396(4) . ?
C16 C17 1.411(4) . ?
C56 C55 1.397(4) . ?
C44 C45 1.391(4) . ?
F21 C65 1.341(5) . ?
C35 C36 1.400(4) . ?
C35 C40 1.401(4) . ?
C35 B023 1.636(4) . ?
C45 C46 1.395(4) . ?
C45 C49 1.493(4) . ?
C48 C47 1.392(4) . ?
C54 C55 1.378(4) . ?
C55 C58 1.489(4) . ?
C5 C6 1.388(5) . ?
C5 C4 1.399(4) . ?
C5 C10 1.523(5) . ?
C38 C37 1.379(4) . ?
C38 C39 1.387(5) . ?
C46 C47 1.390(4) . ?
F24 C66 1.298(6) . ?
C17 C18 1.392(4) . ?
C17 C22 1.523(4) . ?
C37 C36 1.396(4) . ?
C37 C41 1.487(5) . ?
C4 C9 1.405(5) . ?
C40 C39 1.392(4) . ?
F14 C58 1.295(4) . ?
C2 C3 1.349(4) . ?
C60 C59 1.400(5) . ?
C60 C61 1.403(5) . ?
C47 C50 1.489(4) . ?
F6 C42 1.275(5) . ?
C59 C64 1.398(5) . ?
C59 B023 1.651(4) . ?
C39 C42 1.495(5) . ?
C22 C24 1.531(5) . ?
C22 C23 1.531(5) . ?
F19 C65 1.312(6) . ?
C18 C19 1.382(5) . ?
C21 C20 1.387(5) . ?
C21 C25 1.522(5) . ?
C9 C8 1.397(5) . ?
C9 C13 1.527(5) . ?
C64 C63 1.391(5) . ?
C6 C7 1.378(5) . ?
C25 C27 1.524(5) . ?
C25 C26 1.531(5) . ?
C20 C19 1.379(5) . ?
C61 C62 1.385(6) . ?
C61 C65 1.502(6) . ?
C10 C12 1.517(5) . ?
C10 C11 1.537(5) . ?
C8 C7 1.383(5) . ?
C13 C15 1.521(5) . ?
C13 C14 1.539(5) . ?
C42 F4A 1.192(13) . ?
C42 F5 1.294(5) . ?
C42 F6A 1.306(15) . ?
C42 F4 1.326(5) . ?
C42 F5A 1.368(13) . ?
C62 C63 1.381(6) . ?
C63 C66 1.494(6) . ?
F22 C66 1.253(6) . ?
C34 C33 1.374(9) . ?
C34 C29 1.412(8) . ?
F23 C66 1.307(6) . ?
C29 C30 1.416(10) . ?
C29 C28 1.427(12) . ?
C30 C31 1.375(11) . ?
C33 C32 1.392(11) . ?
C31 C32 1.381(11) . ?
Ni2 C30A 1.89(3) . ?
Ni2 C29A 2.19(3) . ?
Ni2 C31A 2.26(3) . ?
Ni2 C32A 2.43(2) . ?
Ni2 C34A 2.45(3) . ?
C32A C31A 1.398(5) . ?
C32A C33A 1.413(5) . ?
C31A C30A 1.415(4) . ?
C33A C34A 1.400(5) . ?
C30A C29A 1.402(4) . ?
C30A C28A 1.514(4) . ?
C34A C29A 1.402(5) . ?
